data_7026628
loop_
_publ_author_name
'Biswas, Shyam'
'Tonigold, Markus'
'Kelm, Harald'
'Kr\"uger, Hans-J\"org'
'Volkmer, Dirk'

_publ_section_title
;
 Thermal spin-crossover in the [M(3)Zn(6)Cl(6)L(12)] (M = Zn, Fe(II); L =
 5,6-dimethoxy-1,2,3-benzotriazolate) system: structural, electrochemical,
 M\"ossbauer, and UV-Vis spectroscopic studies.
;
_journal_issue 41
_journal_name_full 'Dalton transactions (Cambridge, England : 2003)'
_journal_page_first 9851
_journal_page_last 9859
_journal_paper_doi 10.1039/c0dt00556h
_journal_volume 39
_journal_year 2010
_chemical_absolute_configuration unk
_chemical_formula_moiety 'C96 H96 Cl6 Fe3 N36 O24 Zn6'
_chemical_formula_sum 'C96 H96 Cl6 Fe3 N36 O24 Zn6'
_chemical_formula_weight 2910.72
_space_group_IT_number 14
_symmetry_cell_setting monoclinic
_symmetry_Int_Tables_number 14
_symmetry_space_group_name_Hall '-P 2yn'
_symmetry_space_group_name_H-M 'P 1 21/n 1'
_atom_sites_solution_hydrogens geom
_atom_sites_solution_primary direct
_atom_sites_solution_secondary difmap
_audit_creation_method SHELXL-97
_cell_angle_alpha 90.00
_cell_angle_beta 110.43(3)
_cell_angle_gamma 90.00
_cell_formula_units_Z 2
_cell_length_a 19.847(4)
_cell_length_b 15.759(3)
_cell_length_c 28.428(6)
_cell_measurement_reflns_used 45149
_cell_measurement_temperature 223(2)
_cell_measurement_theta_max 24.02
_cell_measurement_theta_min 1.69
_cell_volume 8332(3)
_computing_cell_refinement 'Bruker XSCANS'
_computing_data_collection 'Bruker XSCANS'
_computing_data_reduction 'Bruker SHELXTL'
_computing_molecular_graphics 'Bruker SHELXTL'
_computing_publication_material 'Bruker SHELXTL'
_computing_structure_refinement 'SHELXL-97 (Sheldrick, 1997)'
_computing_structure_solution 'SHELXS-97 (Sheldrick, 1990)'
_diffrn_ambient_temperature 223(2)
_diffrn_measured_fraction_theta_full 0.993
_diffrn_measured_fraction_theta_max 0.993
_diffrn_radiation_monochromator graphite
_diffrn_radiation_probe x-ray
_diffrn_radiation_type MoK\a
_diffrn_radiation_wavelength 0.71073
_diffrn_reflns_av_R_equivalents 0.1171
_diffrn_reflns_av_sigmaI/netI 0.1511
_diffrn_reflns_limit_h_max 22
_diffrn_reflns_limit_h_min -22
_diffrn_reflns_limit_k_max 18
_diffrn_reflns_limit_k_min -17
_diffrn_reflns_limit_l_max 32
_diffrn_reflns_limit_l_min -32
_diffrn_reflns_number 45149
_diffrn_reflns_theta_full 24.02
_diffrn_reflns_theta_max 24.02
_diffrn_reflns_theta_min 1.69
_diffrn_source 'fine-focus sealed tube'
_diffrn_source_type 'STOE IPDS'
_exptl_absorpt_coefficient_mu 1.257
_exptl_absorpt_correction_type none
_exptl_crystal_colour red
_exptl_crystal_density_diffrn 1.160
_exptl_crystal_density_method 'not measured'
_exptl_crystal_description needle
_exptl_crystal_F_000 2952
_exptl_crystal_size_max 0.462
_exptl_crystal_size_mid 0.154
_exptl_crystal_size_min 0.077
_refine_diff_density_max 2.362
_refine_diff_density_min -0.693
_refine_diff_density_rms 0.229
_refine_ls_extinction_method none
_refine_ls_goodness_of_fit_ref 1.059
_refine_ls_hydrogen_treatment constr
_refine_ls_matrix_type full
_refine_ls_number_parameters 774
_refine_ls_number_reflns 13026
_refine_ls_number_restraints 0
_refine_ls_restrained_S_all 1.059
_refine_ls_R_factor_all 0.1603
_refine_ls_R_factor_gt 0.0901
_refine_ls_shift/su_max 0.000
_refine_ls_shift/su_mean 0.000
_refine_ls_structure_factor_coef Fsqd
_refine_ls_weighting_details 'calc w=1/[\s^2^(Fo^2^)+(0.1533P)^2^+0.0000P] where P=(Fo^2^+2Fc^2^)/3'
_refine_ls_weighting_scheme calc
_refine_ls_wR_factor_gt 0.2656
_refine_ls_wR_factor_ref 0.2949
_reflns_number_gt 6319
_reflns_number_total 13026
_reflns_threshold_expression >2sigma(I)
_cod_data_source_file c0dt00556h.txt
_cod_data_source_block bis721b
_cod_original_sg_symbol_H-M 'P 21/n'
_cod_database_code 7026628

loop_
_symmetry_equiv_pos_as_xyz
'x, y, z'
'-x+1/2, y+1/2, -z+1/2'
'-x, -y, -z'
'x-1/2, -y-1/2, z-1/2'

loop_
_atom_site_label
_atom_site_type_symbol
_atom_site_fract_x
_atom_site_fract_y
_atom_site_fract_z
_atom_site_U_iso_or_equiv
_atom_site_adp_type
_atom_site_occupancy
_atom_site_symmetry_multiplicity
_atom_site_calc_flag
_atom_site_refinement_flags
Fe1 Fe 0.5000 0.0000 0.0000 0.0252(5) Uani 1 2 d S
Fe2 Fe 0.37835(7) 0.04266(9) 0.07068(5) 0.0226(4) Uani 1 1 d .
Zn1 Zn 0.37123(7) -0.13732(9) 0.14379(6) 0.0422(4) Uani 1 1 d .
Zn2 Zn 0.44635(8) 0.21882(9) 0.15008(6) 0.0438(4) Uani 1 1 d .
Zn3 Zn 0.20439(7) 0.08607(9) -0.01500(5) 0.0359(4) Uani 1 1 d .
Cl1 Cl 0.3648(3) -0.2502(3) 0.18345(19) 0.0903(14) Uani 1 1 d .
Cl2 Cl 0.4743(2) 0.3328(3) 0.19402(17) 0.0766(12) Uani 1 1 d .
Cl3 Cl 0.09847(17) 0.1072(3) -0.07015(14) 0.0622(10) Uani 1 1 d .
N1 N 0.2790(5) -0.1000(6) 0.0901(3) 0.034(2) Uani 1 1 d .
N2 N 0.2792(5) -0.0285(6) 0.0645(4) 0.034(2) Uani 1 1 d .
N3 N 0.2136(5) -0.0127(6) 0.0304(4) 0.033(2) Uani 1 1 d .
N4 N 0.4352(5) 0.1085(6) 0.1824(4) 0.041(2) Uani 1 1 d .
N5 N 0.4081(5) 0.0394(6) 0.1528(4) 0.038(2) Uani 1 1 d .
N6 N 0.4008(5) -0.0247(6) 0.1799(4) 0.034(2) Uani 1 1 d .
N7 N 0.3446(5) 0.2258(6) 0.0969(4) 0.038(2) Uani 1 1 d .
N8 N 0.3182(5) 0.1599(6) 0.0670(4) 0.038(2) Uani 1 1 d .
N9 N 0.2522(5) 0.1774(6) 0.0353(3) 0.035(2) Uani 1 1 d .
N10 N 0.4357(5) -0.1391(6) 0.1014(4) 0.037(2) Uani 1 1 d .
N11 N 0.4362(4) -0.0715(6) 0.0726(3) 0.030(2) Uani 1 1 d .
N12 N 0.4805(5) -0.0852(6) 0.0471(3) 0.032(2) Uani 1 1 d .
N13 N 0.4989(5) 0.1802(6) 0.1057(4) 0.037(2) Uani 1 1 d .
N14 N 0.4740(5) 0.1131(6) 0.0751(3) 0.033(2) Uani 1 1 d .
N15 N 0.5165(4) 0.0968(5) 0.0494(3) 0.028(2) Uani 1 1 d .
N16 N 0.2832(5) 0.0583(6) -0.0417(3) 0.034(2) Uani 1 1 d .
N17 N 0.3503(5) 0.0429(6) -0.0093(3) 0.031(2) Uani 1 1 d .
N18 N 0.3955(4) 0.0270(5) -0.0339(3) 0.028(2) Uani 1 1 d .
O1 O 0.0772(4) -0.2966(5) 0.0592(4) 0.059(3) Uani 1 1 d .
O2 O 0.0010(4) -0.1958(5) -0.0068(4) 0.052(2) Uani 1 1 d .
O3 O 0.4993(8) 0.1228(7) 0.3633(4) 0.090(4) Uani 1 1 d .
O4 O 0.4523(7) -0.0262(7) 0.3608(4) 0.082(4) Uani 1 1 d .
O5 O 0.1216(5) 0.4432(6) 0.0251(4) 0.066(3) Uani 1 1 d .
O6 O 0.2292(6) 0.4977(7) 0.0960(5) 0.096(4) Uani 1 1 d .
O7 O 0.6234(7) -0.3438(6) 0.0554(5) 0.089(4) Uani 1 1 d .
O8 O 0.5680(8) -0.4042(7) 0.1173(6) 0.109(5) Uani 1 1 d .
O9 O 0.7145(5) 0.3453(6) 0.1248(4) 0.077(4) Uani 1 1 d .
O10 O 0.7353(5) 0.2520(7) 0.0593(4) 0.082(4) Uani 1 1 d .
O11 O 0.2039(5) 0.0622(9) -0.2242(3) 0.095(4) Uani 1 1 d .
O12 O 0.3319(5) 0.0325(9) -0.2172(3) 0.083(4) Uani 1 1 d .
C1 C 0.2100(6) -0.1323(7) 0.0700(5) 0.035(3) Uani 1 1 d .
C2 C 0.1827(6) -0.2078(8) 0.0816(5) 0.042(3) Uani 1 1 d .
H2 H 0.2110 -0.2445 0.1069 0.050 Uiso 1 1 calc R
C3 C 0.1134(6) -0.2253(8) 0.0545(5) 0.046(3) Uani 1 1 d .
C4 C 0.0697(6) -0.1672(8) 0.0168(5) 0.038(3) Uani 1 1 d .
C5 C 0.0972(6) -0.0945(7) 0.0063(5) 0.037(3) Uani 1 1 d .
H5 H 0.0691 -0.0567 -0.0184 0.055 Uiso 1 1 calc R
C6 C 0.1697(6) -0.0777(7) 0.0341(4) 0.032(3) Uani 1 1 d .
C7 C 0.1207(8) -0.3610(10) 0.0898(8) 0.096(7) Uani 1 1 d .
H7A H 0.0916 -0.4110 0.0887 0.144 Uiso 1 1 calc R
H7B H 0.1409 -0.3408 0.1242 0.144 Uiso 1 1 calc R
H7C H 0.1593 -0.3752 0.0777 0.144 Uiso 1 1 calc R
C8 C -0.0449(7) -0.1426(10) -0.0448(5) 0.062(4) Uani 1 1 d .
H8A H -0.0913 -0.1698 -0.0598 0.092 Uiso 1 1 calc R
H8B H -0.0237 -0.1328 -0.0703 0.092 Uiso 1 1 calc R
H8C H -0.0510 -0.0888 -0.0302 0.092 Uiso 1 1 calc R
C9 C 0.4440(6) 0.0853(8) 0.2293(4) 0.039(3) Uani 1 1 d .
C10 C 0.4713(8) 0.1300(9) 0.2727(5) 0.056(4) Uani 1 1 d .
H10 H 0.4869 0.1864 0.2730 0.067 Uiso 1 1 calc R
C11 C 0.4751(9) 0.0883(10) 0.3168(5) 0.064(4) Uani 1 1 d .
C12 C 0.4489(8) 0.0027(9) 0.3151(5) 0.057(4) Uani 1 1 d .
C13 C 0.4237(7) -0.0399(9) 0.2714(5) 0.050(3) Uani 1 1 d .
H13 H 0.4072 -0.0960 0.2702 0.060 Uiso 1 1 calc R
C14 C 0.4229(6) 0.0008(8) 0.2285(5) 0.040(3) Uani 1 1 d .
C15 C 0.5235(15) 0.2089(12) 0.3675(7) 0.126(9) Uani 1 1 d .
H15A H 0.5425 0.2251 0.4026 0.189 Uiso 1 1 calc R
H15B H 0.4835 0.2457 0.3497 0.189 Uiso 1 1 calc R
H15C H 0.5609 0.2144 0.3530 0.189 Uiso 1 1 calc R
C16 C 0.4178(13) -0.1077(12) 0.3608(7) 0.104(7) Uani 1 1 d .
H16A H 0.4126 -0.1167 0.3931 0.156 Uiso 1 1 calc R
H16B H 0.4470 -0.1527 0.3546 0.156 Uiso 1 1 calc R
H16C H 0.3707 -0.1082 0.3346 0.156 Uiso 1 1 calc R
C17 C 0.2943(6) 0.2873(7) 0.0839(5) 0.039(3) Uani 1 1 d .
C18 C 0.2956(7) 0.3695(8) 0.1034(5) 0.052(4) Uani 1 1 d .
H18 H 0.3356 0.3900 0.1299 0.062 Uiso 1 1 calc R
C19 C 0.2374(8) 0.4167(9) 0.0823(6) 0.063(4) Uani 1 1 d .
C20 C 0.1756(6) 0.3846(8) 0.0426(5) 0.048(3) Uani 1 1 d .
C21 C 0.1746(6) 0.3054(7) 0.0231(5) 0.039(3) Uani 1 1 d .
H21 H 0.1348 0.2850 -0.0036 0.047 Uiso 1 1 calc R
C22 C 0.2355(6) 0.2569(7) 0.0450(4) 0.034(3) Uani 1 1 d .
C23 C 0.2898(12) 0.5313(13) 0.1364(11) 0.187(16) Uani 1 1 d .
H23D H 0.2924 0.5922 0.1324 0.281 Uiso 1 1 calc R
H23E H 0.3337 0.5051 0.1358 0.281 Uiso 1 1 calc R
H23F H 0.2840 0.5192 0.1683 0.281 Uiso 1 1 calc R
C24 C 0.0632(8) 0.4176(10) -0.0180(7) 0.084(6) Uani 1 1 d .
H24A H 0.0279 0.4627 -0.0280 0.126 Uiso 1 1 calc R
H24B H 0.0413 0.3670 -0.0102 0.126 Uiso 1 1 calc R
H24C H 0.0807 0.4054 -0.0451 0.126 Uiso 1 1 calc R
C25 C 0.4799(6) -0.1987(7) 0.0935(4) 0.035(3) Uani 1 1 d .
C26 C 0.4962(8) -0.2789(9) 0.1133(6) 0.060(4) Uani 1 1 d .
H26 H 0.4739 -0.3014 0.1348 0.071 Uiso 1 1 calc R
C27 C 0.5452(9) -0.3243(9) 0.1010(6) 0.066(4) Uani 1 1 d .
C28 C 0.5752(8) -0.2908(9) 0.0654(6) 0.060(4) Uani 1 1 d .
C29 C 0.5566(7) -0.2117(8) 0.0446(5) 0.046(3) Uani 1 1 d .
H29 H 0.5755 -0.1897 0.0211 0.055 Uiso 1 1 calc R
H45 H 0.4220 0.0092 -0.1243 0.055 Uiso 1 1 d R
C30 C 0.5084(6) -0.1659(7) 0.0602(4) 0.034(3) Uani 1 1 d .
C31 C 0.5392(17) -0.4402(15) 0.1529(12) 0.192(17) Uani 1 1 d .
H31A H 0.5278 -0.4996 0.1449 0.288 Uiso 1 1 calc R
H31B H 0.4959 -0.4099 0.1512 0.288 Uiso 1 1 calc R
H31C H 0.5745 -0.4355 0.1864 0.288 Uiso 1 1 calc R
C32 C 0.6605(13) -0.3112(12) 0.0237(10) 0.140(11) Uani 1 1 d .
H32A H 0.6956 -0.3524 0.0216 0.210 Uiso 1 1 calc R
H32B H 0.6847 -0.2587 0.0377 0.210 Uiso 1 1 calc R
H32C H 0.6260 -0.3005 -0.0097 0.210 Uiso 1 1 calc R
C33 C 0.5594(6) 0.2070(7) 0.0983(4) 0.035(3) Uani 1 1 d .
C34 C 0.6063(7) 0.2744(8) 0.1217(5) 0.047(3) Uani 1 1 d .
H34 H 0.5982 0.3090 0.1461 0.057 Uiso 1 1 calc R
C35 C 0.6632(7) 0.2858(8) 0.1069(5) 0.051(4) Uani 1 1 d .
C36 C 0.6757(7) 0.2314(9) 0.0698(5) 0.051(4) Uani 1 1 d .
C37 C 0.6301(6) 0.1677(8) 0.0482(5) 0.040(3) Uani 1 1 d .
H37 H 0.6379 0.1330 0.0237 0.048 Uiso 1 1 calc R
C38 C 0.5713(6) 0.1548(7) 0.0631(4) 0.031(3) Uani 1 1 d .
C39 C 0.7078(9) 0.3979(13) 0.1650(8) 0.112(8) Uani 1 1 d .
H39A H 0.7500 0.4336 0.1784 0.167 Uiso 1 1 calc R
H39B H 0.7036 0.3619 0.1915 0.167 Uiso 1 1 calc R
H39C H 0.6653 0.4333 0.1520 0.167 Uiso 1 1 calc R
C40 C 0.7470(10) 0.2046(14) 0.0197(9) 0.132(10) Uani 1 1 d .
H40A H 0.7909 0.2240 0.0154 0.198 Uiso 1 1 calc R
H40B H 0.7068 0.2130 -0.0113 0.198 Uiso 1 1 calc R
H40C H 0.7513 0.1447 0.0283 0.198 Uiso 1 1 calc R
C41 C 0.2857(6) 0.0531(8) -0.0893(4) 0.040(3) Uani 1 1 d .
C42 C 0.2307(7) 0.0627(9) -0.1351(5) 0.054(4) Uani 1 1 d .
H42 H 0.1830 0.0740 -0.1376 0.064 Uiso 1 1 calc R
C43 C 0.2507(7) 0.0544(11) -0.1762(5) 0.064(4) Uani 1 1 d .
C44 C 0.3224(7) 0.0370(10) -0.1725(5) 0.057(4) Uani 1 1 d .
C45 C 0.3749(6) 0.0246(9) -0.1269(5) 0.046(3) Uani 1 1 d .
C46 C 0.3557(6) 0.0342(7) -0.0841(4) 0.034(3) Uani 1 1 d .
C47 C 0.1304(8) 0.0758(17) -0.2299(6) 0.120(9) Uani 1 1 d .
H47A H 0.1276 0.1170 -0.2053 0.179 Uiso 1 1 calc R
H47B H 0.1092 0.0226 -0.2248 0.179 Uiso 1 1 calc R
H47C H 0.1045 0.0969 -0.2634 0.179 Uiso 1 1 calc R
C48 C 0.4042(9) 0.0209(17) -0.2152(6) 0.119(9) Uani 1 1 d .
H48A H 0.4049 0.0156 -0.2491 0.179 Uiso 1 1 calc R
H48B H 0.4238 -0.0302 -0.1964 0.179 Uiso 1 1 calc R
H48C H 0.4330 0.0693 -0.1989 0.179 Uiso 1 1 calc R

loop_
_atom_site_aniso_label
_atom_site_aniso_U_11
_atom_site_aniso_U_22
_atom_site_aniso_U_33
_atom_site_aniso_U_23
_atom_site_aniso_U_13
_atom_site_aniso_U_12
Fe1 0.0219(11) 0.0280(12) 0.0244(12) -0.0043(10) 0.0065(9) -0.0031(9)
Fe2 0.0190(7) 0.0249(8) 0.0233(8) -0.0040(7) 0.0066(6) -0.0025(6)
Zn1 0.0398(8) 0.0426(8) 0.0451(9) -0.0060(7) 0.0158(7) -0.0070(7)
Zn2 0.0451(8) 0.0427(9) 0.0488(10) -0.0094(7) 0.0230(7) -0.0064(7)
Zn3 0.0283(7) 0.0383(8) 0.0398(9) -0.0032(7) 0.0101(6) -0.0015(6)
Cl1 0.109(3) 0.074(3) 0.093(3) 0.030(3) 0.042(3) -0.006(3)
Cl2 0.064(2) 0.069(3) 0.084(3) -0.039(2) 0.010(2) -0.014(2)
Cl3 0.0344(17) 0.081(3) 0.058(2) 0.009(2) 0.0001(16) 0.0079(17)
N1 0.034(5) 0.040(6) 0.031(6) 0.000(5) 0.014(4) -0.006(4)
N2 0.033(5) 0.034(6) 0.035(6) -0.004(5) 0.011(5) -0.012(4)
N3 0.026(5) 0.033(5) 0.040(6) 0.001(4) 0.011(5) 0.000(4)
N4 0.041(6) 0.045(6) 0.037(6) -0.012(5) 0.012(5) -0.005(5)
N5 0.035(5) 0.044(6) 0.033(6) -0.007(5) 0.011(5) -0.004(5)
N6 0.033(5) 0.035(6) 0.038(6) 0.002(5) 0.016(5) -0.007(4)
N7 0.034(5) 0.035(6) 0.045(6) -0.014(5) 0.012(5) -0.007(5)
N8 0.034(5) 0.034(6) 0.046(6) -0.003(5) 0.016(5) 0.004(4)
N9 0.029(5) 0.034(6) 0.033(6) -0.004(5) 0.002(4) -0.001(4)
N10 0.046(6) 0.030(5) 0.038(6) 0.004(5) 0.017(5) -0.001(5)
N11 0.025(5) 0.037(5) 0.029(5) -0.006(4) 0.010(4) -0.001(4)
N12 0.026(5) 0.032(5) 0.035(6) -0.003(4) 0.007(4) -0.005(4)
N13 0.030(5) 0.044(6) 0.036(6) -0.008(5) 0.011(5) -0.001(4)
N14 0.032(5) 0.031(5) 0.033(6) -0.006(4) 0.006(4) -0.010(4)
N15 0.027(5) 0.034(5) 0.025(5) -0.005(4) 0.012(4) -0.003(4)
N16 0.025(5) 0.041(6) 0.033(6) -0.001(5) 0.005(4) -0.004(4)
N17 0.027(5) 0.039(5) 0.027(5) -0.005(4) 0.009(4) 0.001(4)
N18 0.026(5) 0.030(5) 0.025(5) -0.007(4) 0.004(4) -0.003(4)
O1 0.038(5) 0.037(5) 0.090(8) 0.016(5) 0.006(5) -0.012(4)
O2 0.025(4) 0.050(5) 0.072(7) 0.011(5) 0.007(4) -0.007(4)
O3 0.165(12) 0.065(7) 0.031(6) -0.014(5) 0.021(7) -0.024(7)
O4 0.148(11) 0.067(7) 0.040(6) -0.007(5) 0.043(7) -0.018(7)
O5 0.041(5) 0.053(6) 0.085(8) -0.022(5) -0.001(5) 0.013(4)
O6 0.070(7) 0.051(6) 0.123(11) -0.041(7) -0.022(7) 0.015(5)
O7 0.119(10) 0.051(6) 0.137(11) 0.034(7) 0.094(9) 0.040(6)
O8 0.154(12) 0.063(7) 0.161(13) 0.058(8) 0.118(11) 0.062(8)
O9 0.061(6) 0.077(7) 0.114(9) -0.061(7) 0.055(6) -0.045(6)
O10 0.068(7) 0.094(8) 0.110(9) -0.068(7) 0.066(7) -0.059(6)
O11 0.054(6) 0.198(14) 0.021(5) 0.010(7) -0.001(5) 0.047(8)
O12 0.050(6) 0.167(12) 0.030(5) 0.006(6) 0.013(5) 0.031(7)
C1 0.030(6) 0.033(6) 0.045(8) -0.001(6) 0.016(6) -0.008(5)
C2 0.031(6) 0.039(7) 0.052(8) 0.008(6) 0.010(6) -0.002(6)
C3 0.036(7) 0.042(8) 0.058(9) 0.001(7) 0.013(7) -0.004(6)
C4 0.023(6) 0.044(7) 0.044(8) 0.000(6) 0.009(6) -0.004(5)
C5 0.033(6) 0.037(7) 0.042(8) -0.004(6) 0.014(6) -0.003(5)
C6 0.034(6) 0.032(6) 0.034(7) -0.007(5) 0.018(6) -0.008(5)
C7 0.057(10) 0.051(10) 0.142(18) 0.038(11) -0.012(10) -0.021(8)
C8 0.040(8) 0.073(10) 0.060(10) 0.015(8) 0.003(7) 0.000(7)
C9 0.046(7) 0.048(8) 0.023(7) -0.016(6) 0.013(6) -0.008(6)
C10 0.070(9) 0.046(8) 0.054(10) -0.006(7) 0.025(8) -0.012(7)
C11 0.093(12) 0.063(10) 0.034(9) -0.010(8) 0.022(8) -0.003(9)
C12 0.081(10) 0.058(9) 0.036(9) -0.006(7) 0.026(8) -0.006(8)
C13 0.054(8) 0.060(9) 0.037(8) -0.001(7) 0.017(7) 0.004(7)
C14 0.039(7) 0.047(8) 0.032(8) -0.009(6) 0.010(6) 0.000(6)
C15 0.23(3) 0.088(15) 0.048(11) -0.030(10) 0.036(14) -0.061(16)
C16 0.18(2) 0.093(14) 0.055(11) 0.012(10) 0.058(13) -0.023(14)
C17 0.037(7) 0.037(7) 0.045(8) -0.008(6) 0.016(6) 0.000(6)
C18 0.035(7) 0.050(8) 0.059(9) -0.026(7) 0.001(6) -0.003(6)
C19 0.055(9) 0.050(9) 0.072(11) -0.036(8) 0.006(8) 0.004(7)
C20 0.035(7) 0.045(8) 0.053(9) -0.007(7) 0.000(6) 0.003(6)
C21 0.038(7) 0.036(7) 0.040(8) 0.003(6) 0.009(6) -0.005(6)
C22 0.029(6) 0.033(7) 0.040(7) -0.008(6) 0.013(6) -0.003(5)
C23 0.111(17) 0.092(16) 0.24(3) -0.116(19) -0.092(18) 0.038(13)
C24 0.059(10) 0.062(10) 0.098(14) -0.014(10) -0.016(9) 0.023(8)
C25 0.034(6) 0.032(7) 0.043(7) 0.004(6) 0.018(6) 0.007(5)
C26 0.067(9) 0.049(8) 0.083(11) 0.011(8) 0.052(9) 0.008(7)
C27 0.087(11) 0.037(8) 0.090(12) 0.009(8) 0.053(10) 0.017(8)
C28 0.062(9) 0.051(9) 0.083(11) 0.008(8) 0.046(9) 0.014(7)
C29 0.052(8) 0.038(7) 0.046(8) 0.010(6) 0.016(7) 0.008(6)
C30 0.034(6) 0.030(6) 0.039(7) -0.005(5) 0.013(6) 0.003(5)
C31 0.30(4) 0.116(18) 0.28(4) 0.14(2) 0.24(3) 0.13(2)
C32 0.19(2) 0.075(13) 0.24(3) 0.056(16) 0.18(2) 0.065(14)
C33 0.028(6) 0.040(7) 0.034(7) -0.008(6) 0.007(5) -0.011(5)
C34 0.055(8) 0.041(7) 0.052(8) -0.019(6) 0.026(7) -0.015(6)
C35 0.042(7) 0.055(8) 0.065(9) -0.030(7) 0.027(7) -0.025(7)
C36 0.038(7) 0.062(9) 0.057(9) -0.026(7) 0.021(7) -0.014(7)
C37 0.038(7) 0.042(7) 0.041(8) -0.016(6) 0.016(6) -0.010(6)
C38 0.027(6) 0.028(6) 0.040(7) -0.004(5) 0.012(5) -0.007(5)
C39 0.081(12) 0.125(16) 0.151(19) -0.110(15) 0.068(13) -0.069(12)
C40 0.104(15) 0.16(2) 0.19(2) -0.121(18) 0.125(17) -0.088(14)
C41 0.032(6) 0.054(8) 0.032(7) -0.005(6) 0.011(6) 0.003(6)
C42 0.038(7) 0.086(11) 0.030(7) 0.000(7) 0.003(6) 0.019(7)
C43 0.035(7) 0.115(13) 0.037(8) 0.001(8) 0.006(6) 0.020(8)
C44 0.039(7) 0.096(11) 0.036(8) 0.008(8) 0.010(6) 0.011(7)
C45 0.030(6) 0.067(9) 0.035(8) -0.005(7) 0.004(6) -0.003(6)
C46 0.034(6) 0.039(7) 0.030(7) -0.006(5) 0.014(6) -0.008(5)
C47 0.045(10) 0.24(3) 0.046(10) -0.013(14) -0.015(8) 0.055(13)
C48 0.062(11) 0.25(3) 0.047(10) 0.026(14) 0.025(9) 0.050(14)

loop_
_atom_type_symbol
_atom_type_description
_atom_type_scat_dispersion_real
_atom_type_scat_dispersion_imag
_atom_type_scat_source
C C 0.0033 0.0016 'International Tables Vol C Tables 4.2.6.8 and 6.1.1.4'
N N 0.0061 0.0033 'International Tables Vol C Tables 4.2.6.8 and 6.1.1.4'
Cl Cl 0.1484 0.1585 'International Tables Vol C Tables 4.2.6.8 and 6.1.1.4'
Fe Fe 0.3463 0.8444 'International Tables Vol C Tables 4.2.6.8 and 6.1.1.4'
Zn Zn 0.2839 1.4301 'International Tables Vol C Tables 4.2.6.8 and 6.1.1.4'
O O 0.0106 0.0060 'International Tables Vol C Tables 4.2.6.8 and 6.1.1.4'
H H 0.0000 0.0000 'International Tables Vol C Tables 4.2.6.8 and 6.1.1.4'

loop_
_geom_angle_atom_site_label_1
_geom_angle_atom_site_label_2
_geom_angle_atom_site_label_3
_geom_angle
_geom_angle_site_symmetry_1
_geom_angle_site_symmetry_3
N18 Fe1 N18 180 . 3_655
N18 Fe1 N15 86.4(3) . 3_655
N18 Fe1 N15 93.6(3) 3_655 3_655
N18 Fe1 N15 93.6(3) . .
N18 Fe1 N15 86.4(3) 3_655 .
N15 Fe1 N15 180 3_655 .
N18 Fe1 N12 93.1(3) . .
N18 Fe1 N12 86.9(3) 3_655 .
N15 Fe1 N12 86.4(3) 3_655 .
N15 Fe1 N12 93.6(3) . .
N18 Fe1 N12 86.9(3) . 3_655
N18 Fe1 N12 93.1(3) 3_655 3_655
N15 Fe1 N12 93.6(3) 3_655 3_655
N15 Fe1 N12 86.4(3) . 3_655
N12 Fe1 N12 180 . 3_655
N11 Fe2 N17 88.1(3) . .
N11 Fe2 N14 88.7(3) . .
N17 Fe2 N14 87.6(3) . .
N11 Fe2 N8 178.8(4) . .
N17 Fe2 N8 90.7(4) . .
N14 Fe2 N8 91.3(3) . .
N11 Fe2 N5 90.6(4) . .
N17 Fe2 N5 178.7(4) . .
N14 Fe2 N5 92.6(3) . .
N8 Fe2 N5 90.6(4) . .
N11 Fe2 N2 91.8(3) . .
N17 Fe2 N2 91.3(3) . .
N14 Fe2 N2 178.8(4) . .
N8 Fe2 N2 88.2(3) . .
N5 Fe2 N2 88.5(3) . .
N1 Zn1 N6 98.8(4) . .
N1 Zn1 N10 98.5(4) . .
N6 Zn1 N10 100.3(4) . .
N1 Zn1 Cl1 115.9(3) . .
N6 Zn1 Cl1 121.5(3) . .
N10 Zn1 Cl1 117.7(3) . .
N13 Zn2 N4 101.0(4) . .
N13 Zn2 N7 98.4(4) . .
N4 Zn2 N7 98.3(4) . .
N13 Zn2 Cl2 122.5(3) . .
N4 Zn2 Cl2 120.3(3) . .
N7 Zn2 Cl2 111.7(3) . .
N3 Zn3 N16 99.6(4) . .
N3 Zn3 N9 100.6(4) . .
N16 Zn3 N9 100.8(4) . .
N3 Zn3 Cl3 115.9(3) . .
N16 Zn3 Cl3 116.6(3) . .
N9 Zn3 Cl3 120.1(3) . .
N2 N1 C1 106.0(9) . .
N2 N1 Zn1 118.7(7) . .
C1 N1 Zn1 135.2(8) . .
N1 N2 N3 111.1(8) . .
N1 N2 Fe2 123.5(7) . .
N3 N2 Fe2 124.8(7) . .
N2 N3 C6 106.7(9) . .
N2 N3 Zn3 117.3(6) . .
C6 N3 Zn3 135.7(8) . .
C9 N4 N5 106.4(9) . .
C9 N4 Zn2 134.0(8) . .
N5 N4 Zn2 119.4(7) . .
N6 N5 N4 110.8(9) . .
N6 N5 Fe2 126.7(7) . .
N4 N5 Fe2 122.5(7) . .
N5 N6 C14 107.9(9) . .
N5 N6 Zn1 116.7(7) . .
C14 N6 Zn1 135.0(8) . .
N8 N7 C17 107.4(9) . .
N8 N7 Zn2 119.6(7) . .
C17 N7 Zn2 133.0(8) . .
N7 N8 N9 110.1(8) . .
N7 N8 Fe2 123.0(7) . .
N9 N8 Fe2 126.9(7) . .
N8 N9 C22 108.0(9) . .
N8 N9 Zn3 115.9(7) . .
C22 N9 Zn3 136.0(8) . .
N11 N10 C25 107.7(8) . .
N11 N10 Zn1 119.2(7) . .
C25 N10 Zn1 133.0(8) . .
N12 N11 N10 110.4(8) . .
N12 N11 Fe2 125.0(7) . .
N10 N11 Fe2 124.5(6) . .
N11 N12 C30 106.2(8) . .
N11 N12 Fe1 124.4(7) . .
C30 N12 Fe1 129.4(7) . .
N14 N13 C33 106.8(8) . .
N14 N13 Zn2 119.6(7) . .
C33 N13 Zn2 133.6(8) . .
N15 N14 N13 110.4(8) . .
N15 N14 Fe2 125.8(7) . .
N13 N14 Fe2 123.8(7) . .
N14 N15 C38 108.0(8) . .
N14 N15 Fe1 123.5(6) . .
C38 N15 Fe1 128.5(7) . .
N17 N16 C41 107.2(8) . .
N17 N16 Zn3 119.6(7) . .
C41 N16 Zn3 133.2(7) . .
N18 N17 N16 111.0(8) . .
N18 N17 Fe2 125.4(7) . .
N16 N17 Fe2 123.6(6) . .
N17 N18 C46 106.3(8) . .
N17 N18 Fe1 124.0(7) . .
C46 N18 Fe1 129.7(7) . .
C3 O1 C7 114.9(10) . .
C4 O2 C8 116.3(10) . .
C11 O3 C15 117.2(12) . .
C12 O4 C16 115.5(12) . .
C20 O5 C24 114.9(10) . .
C19 O6 C23 115.0(12) . .
C28 O7 C32 117.2(11) . .
C27 O8 C31 115.8(12) . .
C35 O9 C39 115.5(10) . .
C36 O10 C40 116.1(10) . .
C43 O11 C47 116.0(11) . .
C44 O12 C48 116.0(11) . .
C6 C1 N1 108.3(9) . .
C6 C1 C2 122.9(11) . .
N1 C1 C2 128.8(11) . .
C3 C2 C1 116.1(12) . .
C2 C3 O1 125.3(12) . .
C2 C3 C4 121.5(11) . .
O1 C3 C4 113.3(10) . .
C5 C4 O2 125.7(11) . .
C5 C4 C3 121.3(11) . .
O2 C4 C3 113.0(10) . .
C4 C5 C6 116.8(11) . .
C1 C6 N3 107.8(10) . .
C1 C6 C5 121.4(10) . .
N3 C6 C5 130.7(11) . .
N4 C9 C10 129.6(12) . .
N4 C9 C14 108.1(10) . .
C10 C9 C14 122.3(12) . .
C9 C10 C11 116.8(13) . .
O3 C11 C10 125.4(14) . .
O3 C11 C12 114.2(12) . .
C10 C11 C12 120.4(13) . .
O4 C12 C13 126.6(13) . .
O4 C12 C11 112.6(12) . .
C13 C12 C11 120.8(13) . .
C12 C13 C14 118.2(13) . .
N6 C14 C9 106.8(11) . .
N6 C14 C13 131.7(12) . .
C9 C14 C13 121.4(12) . .
N7 C17 C22 107.9(10) . .
N7 C17 C18 130.3(11) . .
C22 C17 C18 121.8(11) . .
C19 C18 C17 116.5(12) . .
C18 C19 O6 124.6(13) . .
C18 C19 C20 121.8(12) . .
O6 C19 C20 113.6(12) . .
C21 C20 O5 124.8(11) . .
C21 C20 C19 122.0(12) . .
O5 C20 C19 113.1(11) . .
C20 C21 C22 115.9(11) . .
N9 C22 C17 106.6(10) . .
N9 C22 C21 131.4(11) . .
C17 C22 C21 122.0(11) . .
N10 C25 C30 107.5(10) . .
N10 C25 C26 130.0(11) . .
C30 C25 C26 122.5(10) . .
C27 C26 C25 118.0(12) . .
C26 C27 O8 126.0(13) . .
C26 C27 C28 120.0(13) . .
O8 C27 C28 114.0(12) . .
C29 C28 O7 124.4(12) . .
C29 C28 C27 121.3(12) . .
O7 C28 C27 114.3(12) . .
C28 C29 C30 116.5(11) . .
C25 C30 N12 108.1(9) . .
C25 C30 C29 121.6(11) . .
N12 C30 C29 130.3(11) . .
N13 C33 C38 108.1(9) . .
N13 C33 C34 129.3(10) . .
C38 C33 C34 122.6(10) . .
C35 C34 C33 116.0(11) . .
O9 C35 C34 125.4(11) . .
O9 C35 C36 113.0(10) . .
C34 C35 C36 121.6(11) . .
C37 C36 O10 125.3(11) . .
C37 C36 C35 121.0(11) . .
O10 C36 C35 113.7(10) . .
C36 C37 C38 118.2(11) . .
N15 C38 C33 106.6(9) . .
N15 C38 C37 132.8(10) . .
C33 C38 C37 120.6(10) . .
N16 C41 C46 106.8(10) . .
N16 C41 C42 129.2(10) . .
C46 C41 C42 124.0(11) . .
C43 C42 C41 115.1(11) . .
O11 C43 C42 123.3(12) . .
O11 C43 C44 114.1(12) . .
C42 C43 C44 122.7(12) . .
O12 C44 C45 125.1(11) . .
O12 C44 C43 114.0(12) . .
C45 C44 C43 120.8(12) . .
C44 C45 C46 117.3(11) . .
N18 C46 C41 108.7(9) . .
N18 C46 C45 131.4(10) . .
C41 C46 C45 119.9(11) . .

loop_
_geom_bond_atom_site_label_1
_geom_bond_atom_site_label_2
_geom_bond_distance
_geom_bond_site_symmetry_2
Fe1 N18 2.005(8) .
Fe1 N18 2.005(8) 3_655
Fe1 N15 2.020(8) 3_655
Fe1 N15 2.020(8) .
Fe1 N12 2.026(9) .
Fe1 N12 2.026(9) 3_655
Fe2 N11 2.125(9) .
Fe2 N17 2.143(9) .
Fe2 N14 2.165(9) .
Fe2 N8 2.182(9) .
Fe2 N5 2.201(9) .
Fe2 N2 2.219(8) .
Zn1 N1 2.019(10) .
Zn1 N6 2.032(9) .
Zn1 N10 2.040(9) .
Zn1 Cl1 2.134(4) .
Zn2 N13 1.992(9) .
Zn2 N4 2.014(10) .
Zn2 N7 2.061(10) .
Zn2 Cl2 2.148(4) .
Zn3 N3 1.990(9) .
Zn3 N16 2.010(9) .
Zn3 N9 2.018(9) .
Zn3 Cl3 2.165(4) .
N1 N2 1.342(12) .
N1 C1 1.384(14) .
N2 N3 1.346(12) .
N3 C6 1.372(13) .
N4 C9 1.336(15) .
N4 N5 1.365(13) .
N5 N6 1.307(12) .
N6 C14 1.357(14) .
N7 N8 1.329(13) .
N7 C17 1.346(15) .
N8 N9 1.334(13) .
N9 C22 1.348(14) .
N10 N11 1.346(12) .
N10 C25 1.356(14) .
N11 N12 1.338(12) .
N12 C30 1.385(14) .
N13 N14 1.348(12) .
N13 C33 1.357(13) .
N14 N15 1.321(11) .
N15 C38 1.369(13) .
N16 N17 1.350(12) .
N16 C41 1.376(14) .
N17 N18 1.339(11) .
N18 C46 1.375(14) .
O1 C3 1.366(14) .
O1 C7 1.417(17) .
O2 C4 1.370(13) .
O2 C8 1.418(15) .
O3 C11 1.353(16) .
O3 C15 1.43(2) .
O4 C12 1.357(16) .
O4 C16 1.46(2) .
O5 C20 1.371(15) .
O5 C24 1.419(17) .
O6 C19 1.360(15) .
O6 C23 1.443(19) .
O7 C28 1.373(15) .
O7 C32 1.443(18) .
O8 C27 1.363(16) .
O8 C31 1.44(2) .
O9 C35 1.346(14) .
O9 C39 1.455(17) .
O10 C36 1.355(14) .
O10 C40 1.436(17) .
O11 C43 1.362(16) .
O11 C47 1.427(17) .
O12 C44 1.351(15) .
O12 C48 1.428(17) .
C1 C6 1.362(16) .
C1 C2 1.394(16) .
C2 C3 1.351(17) .
C3 C4 1.445(17) .
C4 C5 1.345(16) .
C5 C6 1.404(16) .
C9 C10 1.358(17) .
C9 C14 1.393(17) .
C10 C11 1.394(19) .
C11 C12 1.44(2) .
C12 C13 1.345(18) .
C13 C14 1.373(17) .
C17 C22 1.385(16) .
C17 C18 1.406(17) .
C18 C19 1.328(19) .
C19 C20 1.438(18) .
C20 C21 1.363(17) .
C21 C22 1.381(16) .
C25 C30 1.365(15) .
C25 C26 1.375(17) .
C26 C27 1.348(18) .
C27 C28 1.443(19) .
C28 C29 1.374(17) .
C29 C30 1.388(16) .
C33 C38 1.379(15) .
C33 C34 1.415(16) .
C34 C35 1.350(16) .
C35 C36 1.447(17) .
C36 C37 1.346(16) .
C37 C38 1.389(15) .
C41 C46 1.378(15) .
C41 C42 1.383(17) .
C42 C43 1.367(18) .
C43 C44 1.416(17) .
C44 C45 1.365(17) .
C45 C46 1.404(16) .
